data_1530371
loop_
_publ_author_name
'Matveeva, R.G.'
'Ilyushchenko, L.S.'
'Varfolomeev, M.B.'

_publ_section_title
;
 Refinement of the composition and crystal structure of Ba3.75 Pr9.5 Ti18
 O54
;
_journal_name_full 'Zhurnal Neorganicheskoi Khimii'
_journal_page_first 31
_journal_page_last 34
_journal_volume 29
_journal_year 1984
_chemical_formula_sum 'Ba3.75 O54 Pr9.5 Ti18'
_chemical_name_systematic 'Ba3.75 Pr9.5 Ti18 O54'
_space_group_IT_number 32
_symmetry_space_group_name_Hall 'P 2 -2ab'
_symmetry_space_group_name_H-M 'P b a 2'
_cell_angle_alpha 90
_cell_angle_beta 90
_cell_angle_gamma 90
_cell_formula_units_Z 1
_cell_length_a 22.36
_cell_length_b 12.181
_cell_length_c 3.832
_cell_volume 1043.711
_citation_journal_id_ASTM ZNOKAQ
_cod_data_source_file Matveeva_ZNOKAQ_1984_1018.cif
_cod_data_source_block Ba3.75O54Pr9.5Ti18
_cod_database_code 1530371

loop_
_symmetry_equiv_pos_as_xyz
x,y,z
-x,-y,z
-x+1/2,y+1/2,z
x+1/2,-y+1/2,z

loop_
_atom_site_label
_atom_site_type_symbol
_atom_site_fract_x
_atom_site_fract_y
_atom_site_fract_z
_atom_site_occupancy
_atom_site_U_iso_or_equiv
O13 O-2 0.313 0.463 0.009 1 0.0
O5 O-2 0.018 0.372 0.022 1 0.0
O11 O-2 0.477 0.345 -0.015 1 0.0
Ba2 Ba+2 0.049 0.201 0.53 0.05 0.0
O12 O-2 0.404 0.056 -0.025 1 0.0
Ti2 Ti+4 0.434 0.197 0.056 1 0.0
Ti3 Ti+4 0.109 0.398 0.042 1 0.0
O4 O-2 0.277 0.326 0.504 1 0.0
Ba1 Ba+2 0.307 0.092 0.547 0.8 0.0
O10 O-2 0.361 0.265 0.041 1 0.0
O8 O-2 0.5 0.5 0.486 1 0.0
O1 O-2 0.153 0.107 0.536 1 0.0
Pr2 Pr+3 0.5 0 0.585 0.95 0.0
Ti1 Ti+4 0.5 0.5 0.077 1 0.0
O6 O-2 0.443 0.223 0.519 1 0.0
Ti5 Ti+4 0.262 0.338 0.066 1 0.0
O9 O-2 0.081 0.041 -0.053 1 0.0
Pr1 Pr+3 0.049 0.201 0.53 0.95 0.0
Ba4 Ba+2 0.379 0.406 0.561 0.05 0.0
Pr3 Pr+3 0.379 0.406 0.561 0.95 0.0
Ba3 Ba+2 0.5 0 0.585 0.05 0.0
O7 O-2 0.115 0.244 0.021 1 0.0
O14 O-2 0.104 0.485 0.487 1 0.0
O2 O-2 0.193 0.419 0.083 1 0.0
O3 O-2 0.241 0.179 -0.002 1 0.0
Ti4 Ti+4 0.165 0.117 0.048 1 0.0
